data_7114115
loop_
_publ_author_name
'Camiolo, Salvatore'
'Gale, Philip A.'
'Hursthouse, Michael B.'
'Light, Mark E.'
'Shi, Andy J.'

_publ_section_title
;
 Solution and solid-state studies of 3,4-dichloro-2,5-diamidopyrroles:
 formation of an unusual anionic narcissistic dimerElectronic
 supplementary information (ESI) available: synthesis and characterisation
 of compounds 3 and 4. See http://www.rsc.org/suppdata/cc/b2/b200980c/
;
_journal_issue 7
_journal_name_full 'Chemical Communications'
_journal_page_first 758
_journal_paper_doi 10.1039/b200980c
_journal_year 2002
_chemical_formula_sum 'C18 H13 Cl2 N3 O2'
_chemical_formula_weight 374.21
_chemical_name_systematic
; 
? 
;
_space_group_IT_number 60
_symmetry_cell_setting orthorhombic
_symmetry_space_group_name_Hall '-P 2n 2ab'
_symmetry_space_group_name_H-M 'P b c n'
_atom_sites_solution_hydrogens geom
_atom_sites_solution_primary direct
_atom_sites_solution_secondary difmap
_audit_creation_method SHELXL-97
_cell_angle_alpha 90.00
_cell_angle_beta 90.00
_cell_angle_gamma 90.00
_cell_formula_units_Z 8
_cell_length_a 33.485(2)
_cell_length_b 7.9757(4)
_cell_length_c 12.4468(6)
_cell_measurement_reflns_used 13422
_cell_measurement_temperature 120(2)
_cell_measurement_theta_max 25.03
_cell_measurement_theta_min 3.09
_cell_volume 3324.1(3)
_computing_cell_refinement
;
SCALEPACK (Otwinoski and Minor, 1997), COLLECT (Hooft, 1998)
;
_computing_data_collection
;
COLLECT (Hooft, 1998) 
;
_computing_data_reduction
;
DENZO (Otwinoski and Minor, 1997), COLLECT (Hooft, 1998)
MAXUS (Mackay et al., 1998)
;
_computing_molecular_graphics 'CAMERON (Watkin et al., 1993)'
_computing_publication_material 'WINGX (Farrugia, 1998)'
_computing_structure_refinement 'SHELXL-97 (Sheldrick, 1997)'
_computing_structure_solution 'SHELXS-97 (Sheldrick, 1990)'
_diffrn_ambient_temperature 120(2)
_diffrn_detector_area_resol_mean '9.091 pixels mm^1^'
_diffrn_measured_fraction_theta_full 0.948
_diffrn_measured_fraction_theta_max 0.948
_diffrn_measurement_device_type 'Bruker Nonius Kappa CCD Area detector'
_diffrn_measurement_method '\f and \w scans to fill the asymetric unit'
_diffrn_radiation_monochromator graphite
_diffrn_radiation_source 'Bruker Nonius FR591 Rotating anode'
_diffrn_radiation_type MoK\a
_diffrn_radiation_wavelength 0.71073
_diffrn_reflns_av_R_equivalents 0.1635
_diffrn_reflns_av_sigmaI/netI 0.1972
_diffrn_reflns_limit_h_max 39
_diffrn_reflns_limit_h_min -33
_diffrn_reflns_limit_k_max 8
_diffrn_reflns_limit_k_min -9
_diffrn_reflns_limit_l_max 14
_diffrn_reflns_limit_l_min -11
_diffrn_reflns_number 13422
_diffrn_reflns_theta_full 25.03
_diffrn_reflns_theta_max 25.03
_diffrn_reflns_theta_min 3.09
_diffrn_standards_decay_% 0
_diffrn_standards_interval_count 0
_diffrn_standards_interval_time 0
_diffrn_standards_number 0
_exptl_absorpt_coefficient_mu 0.408
_exptl_absorpt_correction_T_max 0.9959
_exptl_absorpt_correction_T_min 0.9413
_exptl_absorpt_correction_type multi-scan
_exptl_absorpt_process_details 'SORTAV (Blessing, 1997)'
_exptl_crystal_colour Colourless
_exptl_crystal_density_diffrn 1.495
_exptl_crystal_density_method 'not measured'
_exptl_crystal_description Plate
_exptl_crystal_F_000 1536
_exptl_crystal_size_max 0.15
_exptl_crystal_size_mid 0.15
_exptl_crystal_size_min 0.01
_refine_diff_density_max 0.629
_refine_diff_density_min -0.349
_refine_diff_density_rms 0.101
_refine_ls_extinction_coef 0.0000(5)
_refine_ls_extinction_expression Fc^*^=kFc[1+0.001xFc^2^\l^3^/sin(2\q)]^-1/4^
_refine_ls_extinction_method SHELXL
_refine_ls_goodness_of_fit_ref 1.293
_refine_ls_hydrogen_treatment mixed
_refine_ls_matrix_type full
_refine_ls_number_parameters 227
_refine_ls_number_reflns 2792
_refine_ls_number_restraints 0
_refine_ls_restrained_S_all 1.293
_refine_ls_R_factor_all 0.2061
_refine_ls_R_factor_gt 0.0796
_refine_ls_shift/su_max 0.283
_refine_ls_shift/su_mean 0.018
_refine_ls_structure_factor_coef Fsqd
_refine_ls_weighting_details 'calc w=1/[\s^2^(Fo^2^)+(0.0401P)^2^+0.0000P] where P=(Fo^2^+2Fc^2^)/3'
_refine_ls_weighting_scheme calc
_refine_ls_wR_factor_gt 0.1351
_refine_ls_wR_factor_ref 0.1576
_reflns_number_gt 1333
_reflns_number_total 2792
_reflns_threshold_expression >2sigma(I)
_cod_data_source_file b200980c.txt
_cod_data_source_block s92
_cod_depositor_comments
;
The following automatic conversions were performed:

'_symmetry_cell_setting' value 'Orthorhombic' changed to
'orthorhombic' according to
/usr/data/users/saulius/automatic-downloads/retrospective/RSC/lib/dictionaries/cif_core.dic
dictionary named 'cif_core.dic' version 2.4.2 from
2011-04-26.

'_exptl_absorpt_correction_type' value 'Multi-scan'
changed to 'multi-scan' according to
/usr/data/users/saulius/automatic-downloads/retrospective/RSC/lib/dictionaries/cif_core.dic
dictionary named 'cif_core.dic' version 2.4.2 from 2011-04-26.

Automatic conversion script
Id: cif_fix_values 2281 2013-09-26 08:29:07Z andrius 
;
_cod_original_sg_symbol_H-M Pbcn
_cod_database_code 7114115

loop_
_symmetry_equiv_pos_as_xyz
'x, y, z'
'-x+1/2, -y+1/2, z+1/2'
'-x, y, -z+1/2'
'x+1/2, -y+1/2, -z'
'-x, -y, -z'
'x-1/2, y-1/2, -z-1/2'
'x, -y, z-1/2'
'-x-1/2, y-1/2, z'

loop_
_atom_site_label
_atom_site_type_symbol
_atom_site_fract_x
_atom_site_fract_y
_atom_site_fract_z
_atom_site_U_iso_or_equiv
_atom_site_adp_type
_atom_site_occupancy
_atom_site_symmetry_multiplicity
_atom_site_calc_flag
_atom_site_refinement_flags
C1 C 0.35975(18) 0.4709(8) 0.0280(5) 0.0334(18) Uani 1 1 d .
C2 C 0.32233(19) 0.5428(9) 0.0170(6) 0.0412(19) Uani 1 1 d .
C3 C 0.31287(19) 0.6371(9) -0.0754(5) 0.039(2) Uani 1 1 d .
C4 C 0.34146(18) 0.6575(8) -0.1568(5) 0.0375(19) Uani 1 1 d .
C5 C 0.37955(17) 0.5823(8) -0.1478(5) 0.0327(17) Uani 1 1 d .
C6 C 0.38823(16) 0.4916(8) -0.0544(5) 0.0249(17) Uani 1 1 d .
C7 C 0.45876(17) 0.4175(8) -0.1000(5) 0.0247(16) Uani 1 1 d .
C8 C 0.49324(16) 0.3188(8) -0.0603(4) 0.0183(15) Uani 1 1 d .
C9 C 0.50129(17) 0.2262(8) 0.0303(4) 0.0237(16) Uani 1 1 d .
C10 C 0.54033(17) 0.1617(7) 0.0209(4) 0.0237(17) Uani 1 1 d .
C11 C 0.55510(18) 0.2158(8) -0.0772(5) 0.0242(16) Uani 1 1 d .
C12 C 0.59133(17) 0.1819(8) -0.1397(5) 0.0234(16) Uani 1 1 d .
C13 C 0.65886(16) 0.0505(8) -0.1326(5) 0.0309(17) Uani 1 1 d .
C14 C 0.67308(17) 0.1170(8) -0.2305(5) 0.0324(18) Uani 1 1 d .
C15 C 0.71080(18) 0.0573(9) -0.2675(5) 0.0382(19) Uani 1 1 d .
C16 C 0.73274(18) -0.0593(9) -0.2097(5) 0.0377(18) Uani 1 1 d .
C17 C 0.71801(19) -0.1208(8) -0.1117(6) 0.0415(19) Uani 1 1 d .
C18 C 0.67995(18) -0.0679(8) -0.0726(5) 0.0348(18) Uani 1 1 d .
N1 N 0.42574(13) 0.4148(6) -0.0369(4) 0.0268(14) Uani 1 1 d .
H100 H 0.4280 0.3574 0.0232 0.032 Uiso 1 1 calc R
N2 N 0.52576(13) 0.3098(6) -0.1243(4) 0.0231(13) Uani 1 1 d .
H101 H 0.5278 0.3578 -0.1877 0.028 Uiso 1 1 calc R
N3 N 0.62138(14) 0.0994(7) -0.0893(4) 0.0355(15) Uani 1 1 d .
H102 H 0.6171 0.0729 -0.0217 0.043 Uiso 1 1 calc R
O1 O 0.46061(10) 0.4919(5) -0.1854(3) 0.0253(11) Uani 1 1 d .
O2 O 0.59311(10) 0.2253(5) -0.2340(3) 0.0336(12) Uani 1 1 d .
Cl1 Cl 0.47040(4) 0.1935(2) 0.13794(11) 0.0291(5) Uani 1 1 d .
Cl2 Cl 0.56313(4) 0.0363(2) 0.11321(11) 0.0294(5) Uani 1 1 d .

loop_
_atom_site_aniso_label
_atom_site_aniso_U_11
_atom_site_aniso_U_22
_atom_site_aniso_U_33
_atom_site_aniso_U_23
_atom_site_aniso_U_13
_atom_site_aniso_U_12
C1 0.023(4) 0.037(5) 0.040(4) -0.006(4) 0.015(3) 0.002(4)
C2 0.032(4) 0.041(6) 0.051(5) 0.004(4) 0.005(4) 0.000(4)
C3 0.037(4) 0.046(6) 0.033(4) -0.013(4) -0.002(4) -0.007(4)
C4 0.029(4) 0.043(6) 0.041(4) -0.011(4) -0.003(3) 0.004(4)
C5 0.028(4) 0.033(5) 0.037(4) -0.001(4) -0.017(3) 0.005(3)
C6 0.018(3) 0.026(5) 0.031(4) -0.004(3) -0.006(3) -0.001(3)
C7 0.024(4) 0.023(5) 0.027(4) 0.000(4) 0.004(3) -0.008(3)
C8 0.015(3) 0.020(5) 0.020(4) -0.005(3) 0.001(3) -0.003(3)
C9 0.030(4) 0.027(5) 0.014(4) 0.002(3) -0.002(3) -0.004(3)
C10 0.028(4) 0.024(5) 0.020(4) -0.002(3) -0.002(3) 0.001(3)
C11 0.030(4) 0.020(4) 0.023(4) -0.002(3) -0.003(3) -0.004(4)
C12 0.024(4) 0.023(5) 0.023(4) 0.000(3) -0.003(3) -0.006(3)
C13 0.019(3) 0.034(5) 0.040(4) -0.014(4) 0.001(3) -0.001(4)
C14 0.030(4) 0.035(5) 0.033(4) -0.009(4) 0.005(3) -0.008(4)
C15 0.021(4) 0.050(6) 0.044(4) -0.013(4) -0.001(3) -0.002(4)
C16 0.033(4) 0.037(5) 0.043(5) -0.010(4) -0.011(4) -0.009(4)
C17 0.034(4) 0.037(5) 0.054(5) -0.016(4) -0.007(4) 0.000(4)
C18 0.028(4) 0.022(5) 0.055(4) -0.009(4) -0.021(4) 0.015(4)
N1 0.029(3) 0.032(4) 0.019(3) 0.006(3) 0.000(3) 0.000(3)
N2 0.022(3) 0.027(4) 0.020(3) 0.003(3) -0.003(3) 0.000(3)
N3 0.027(3) 0.051(4) 0.028(3) 0.005(3) -0.003(3) 0.003(3)
O1 0.025(2) 0.029(3) 0.023(2) 0.003(2) 0.003(2) 0.003(2)
O2 0.033(3) 0.041(3) 0.027(3) 0.004(2) 0.003(2) 0.003(2)
Cl1 0.0318(9) 0.0335(12) 0.0220(8) 0.0012(8) 0.0006(7) -0.0023(9)
Cl2 0.0311(9) 0.0303(12) 0.0268(9) 0.0031(8) -0.0040(8) 0.0039(9)

loop_
_atom_type_symbol
_atom_type_description
_atom_type_scat_dispersion_real
_atom_type_scat_dispersion_imag
_atom_type_scat_source
C C 0.0033 0.0016 'International Tables Vol C Tables 4.2.6.8 and 6.1.1.4'
H H 0.0000 0.0000 'International Tables Vol C Tables 4.2.6.8 and 6.1.1.4'
N N 0.0061 0.0033 'International Tables Vol C Tables 4.2.6.8 and 6.1.1.4'
O O 0.0106 0.0060 'International Tables Vol C Tables 4.2.6.8 and 6.1.1.4'
Cl Cl 0.1484 0.1585 'International Tables Vol C Tables 4.2.6.8 and 6.1.1.4'

loop_
_geom_angle_atom_site_label_1
_geom_angle_atom_site_label_2
_geom_angle_atom_site_label_3
_geom_angle
C2 C1 C6 119.5(6)
C1 C2 C3 120.3(6)
C4 C3 C2 119.8(6)
C3 C4 C5 120.6(6)
C4 C5 C6 118.2(6)
C5 C6 C1 121.6(5)
C5 C6 N1 122.4(5)
C1 C6 N1 116.0(5)
O1 C7 N1 123.6(6)
O1 C7 C8 120.7(5)
N1 C7 C8 115.7(5)
N2 C8 C9 107.3(5)
N2 C8 C7 117.4(5)
C9 C8 C7 135.4(5)
C8 C9 C10 108.0(5)
C8 C9 Cl1 127.2(5)
C10 C9 Cl1 124.7(5)
C11 C10 C9 106.9(5)
C11 C10 Cl2 128.1(5)
C9 C10 Cl2 125.0(5)
N2 C11 C10 107.0(5)
N2 C11 C12 117.9(5)
C10 C11 C12 134.9(6)
O2 C12 N3 123.0(5)
O2 C12 C11 119.8(6)
N3 C12 C11 117.3(5)
C18 C13 C14 123.1(5)
C18 C13 N3 115.4(6)
C14 C13 N3 121.5(6)
C13 C14 C15 116.9(6)
C16 C15 C14 121.7(6)
C15 C16 C17 119.9(6)
C16 C17 C18 120.4(6)
C13 C18 C17 117.9(6)
C7 N1 C6 128.9(5)
C8 N2 C11 110.8(5)
C12 N3 C13 127.8(5)

loop_
_geom_bond_atom_site_label_1
_geom_bond_atom_site_label_2
_geom_bond_distance
C1 C2 1.385(8)
C1 C6 1.410(7)
C2 C3 1.410(9)
C3 C4 1.404(9)
C4 C5 1.414(8)
C5 C6 1.400(8)
C6 N1 1.414(6)
C7 O1 1.219(6)
C7 N1 1.356(7)
C7 C8 1.482(8)
C8 N2 1.351(6)
C8 C9 1.375(7)
C9 C10 1.410(7)
C9 Cl1 1.712(6)
C10 C11 1.386(7)
C10 Cl2 1.704(6)
C11 N2 1.368(7)
C11 C12 1.466(8)
C12 O2 1.225(6)
C12 N3 1.356(7)
C13 C18 1.396(8)
C13 C14 1.411(8)
C13 N3 1.420(7)
C14 C15 1.426(8)
C15 C16 1.386(8)
C16 C17 1.404(8)
C17 C18 1.428(8)

loop_
_geom_hbond_atom_site_label_D
_geom_hbond_atom_site_label_H
_geom_hbond_atom_site_label_A
_geom_hbond_distance_DH
_geom_hbond_distance_HA
_geom_hbond_distance_DA
_geom_hbond_angle_DHA
_geom_hbond_site_symmetry_A
N1 H100 Cl1 0.88 2.40 3.176(5) 147.0 .
N2 H101 O1 0.88 1.95 2.816(6) 169.2 3_654
N3 H102 Cl2 0.88 2.48 3.227(5) 142.4 .
